data_7239168
loop_
_publ_author_name
'Pato-Dold\'an, B.'
'G\'omez-Aguirre, L. C.'
'Berm\'udez-Garc\'ia, J. M.'
'S\'anchez-And\'ujar, M.'
'Fondado, A.'
'Mira, J.'
'Castro-Garc\'ia, S.'
'Se\~nar\'is-Rodr\'iguez, M. A.'

_publ_section_title
;
 Coexistence of magnetic and electrical order in the new perovskite-like
 (C3N2H5)[Mn(HCOO)3] formate
;
_journal_issue 44
_journal_name_full 'RSC Advances'
_journal_page_first 22404
_journal_paper_doi 10.1039/c3ra43165g
_journal_volume 3
_journal_year 2013
_chemical_formula_sum 'C12 H16 Mn2 N4 O12'
_chemical_formula_weight 518.17
_space_group_IT_number 14
_space_group_name_Hall '-P 2yn'
_space_group_name_H-M_alt 'P 1 21/n 1'
_symmetry_cell_setting monoclinic
_symmetry_space_group_name_H-M 'P 1 21/n 1'
_atom_sites_solution_hydrogens geom
_atom_sites_solution_primary direct
_atom_sites_solution_secondary difmap
_audit_creation_method SHELXL-97
_cell_angle_alpha 90.00
_cell_angle_beta 91.4280(10)
_cell_angle_gamma 90.00
_cell_formula_units_Z 8
_cell_length_a 12.1962(3)
_cell_length_b 12.3675(3)
_cell_length_c 12.8155(3)
_cell_measurement_reflns_used 5164
_cell_measurement_temperature 100(2)
_cell_measurement_theta_max 56.885
_cell_measurement_theta_min 6.360
_cell_volume 1932.44(8)
_computing_cell_refinement ' SAINT V7.68A (Bruker: Madison, 2009 ) in Apex2 suite.'
_computing_data_collection 'Apex2, Bruker Instrument Service v2010, 1-2'
_computing_data_reduction 'SAINT and XPREP Version 2008/2 (Sheldrick, Bruker AXS Inc.)'
_computing_structure_refinement 'XL Version 2008/4 (George M. Sheldrick, Acta Cryst. (2008). A64, 112-122)'
_computing_structure_solution 'XS Version 2008/1 (George M. Sheldrick, Acta Cryst. (2008). A64, 112-122) '
_diffrn_ambient_temperature 296(2)
_diffrn_measured_fraction_theta_full 0.995
_diffrn_measured_fraction_theta_max 0.995
_diffrn_measurement_device_type 'APEXII area detector'
_diffrn_measurement_method 'phi and omega scans'
_diffrn_radiation_monochromator graphite
_diffrn_radiation_source 'fine-focus sealed tube'
_diffrn_radiation_type MoK\a
_diffrn_radiation_wavelength 0.71073
_diffrn_reflns_av_R_equivalents 0.0344
_diffrn_reflns_av_sigmaI/netI 0.0307
_diffrn_reflns_limit_h_max 16
_diffrn_reflns_limit_h_min -16
_diffrn_reflns_limit_k_max 16
_diffrn_reflns_limit_k_min -16
_diffrn_reflns_limit_l_max 17
_diffrn_reflns_limit_l_min -17
_diffrn_reflns_number 20812
_diffrn_reflns_theta_full 28.47
_diffrn_reflns_theta_max 28.47
_diffrn_reflns_theta_min 2.28
_exptl_absorpt_coefficient_mu 1.971
_exptl_absorpt_correction_T_max 0.7699
_exptl_absorpt_correction_T_min 0.5893
_exptl_absorpt_correction_type multi-scan
_exptl_absorpt_process_details 'SADABS Version 2008/1 (Sheldrick, Bruker AXS Inc.)'
_exptl_crystal_colour colourless
_exptl_crystal_density_diffrn 1.743
_exptl_crystal_density_method 'not measured'
_exptl_crystal_description prism
_exptl_crystal_F_000 1020
_exptl_crystal_size_max 0.30
_exptl_crystal_size_mid 0.23
_exptl_crystal_size_min 0.14
_refine_diff_density_max 1.057
_refine_diff_density_min -0.524
_refine_diff_density_rms 0.080
_refine_ls_extinction_method SHELXL
_refine_ls_goodness_of_fit_ref 1.081
_refine_ls_hydrogen_treatment mixed
_refine_ls_matrix_type full
_refine_ls_number_parameters 335
_refine_ls_number_reflns 4863
_refine_ls_number_restraints 0
_refine_ls_restrained_S_all 1.081
_refine_ls_R_factor_all 0.0450
_refine_ls_R_factor_gt 0.0341
_refine_ls_shift/su_max 0.002
_refine_ls_shift/su_mean 0.000
_refine_ls_structure_factor_coef Fsqd
_refine_ls_weighting_details 'calc w=1/[\s^2^(Fo^2^)+(0.0400P)^2^+1.4855P] where P=(Fo^2^+2Fc^2^)/3'
_refine_ls_weighting_scheme calc
_refine_ls_wR_factor_gt 0.0873
_refine_ls_wR_factor_ref 0.0936
_reflns_number_gt 3904
_reflns_number_total 4863
_reflns_threshold_expression >2sigma(I)
_cod_data_source_file c3ra43165g.txt
_cod_data_source_block 1038874_b4_0s
_cod_original_sg_symbol_H-M P21/n
_cod_database_code 7239168

loop_
_symmetry_equiv_pos_as_xyz
'x, y, z'
'-x+1/2, y+1/2, -z+1/2'
'-x, -y, -z'
'x-1/2, -y-1/2, z-1/2'

loop_
_atom_site_label
_atom_site_type_symbol
_atom_site_fract_x
_atom_site_fract_y
_atom_site_fract_z
_atom_site_U_iso_or_equiv
_atom_site_adp_type
_atom_site_occupancy
_atom_site_symmetry_multiplicity
_atom_site_calc_flag
C7 C 0.24590(19) 0.28245(16) 0.26199(15) 0.0132(4) Uani 1 1 d
C10 C 0.72439(18) -0.00233(15) 0.01267(15) 0.0118(4) Uani 1 1 d
C8 C 0.23006(18) 0.27129(16) -0.24181(15) 0.0128(4) Uani 1 1 d
C11 C 0.78496(18) 0.49548(15) -0.02580(16) 0.0137(4) Uani 1 1 d
C12 C 0.98699(19) 0.23116(17) 0.04883(16) 0.0145(4) Uani 1 1 d
C9 C 0.48335(18) 0.28929(16) 0.00525(15) 0.0132(4) Uani 1 1 d
H4 H 0.489(2) 0.2370(18) 0.0627(19) 0.012(6) Uiso 1 1 d
H1 H 0.989(2) 0.310(2) 0.071(2) 0.023(7) Uiso 1 1 d
H5 H 0.189(2) 0.339(2) 0.262(2) 0.029(7) Uiso 1 1 d
H6 H 0.288(2) 0.330(2) -0.237(2) 0.023(7) Uiso 1 1 d
H3 H 0.731(3) 0.492(2) -0.090(2) 0.040(9) Uiso 1 1 d
H2 H 0.788(3) 0.001(2) 0.062(3) 0.046(9) Uiso 1 1 d
H15 H 0.640(2) -0.0889(19) 0.2826(18) 0.013(6) Uiso 1 1 d
H13 H 0.427(2) 0.149(2) 0.3050(19) 0.020(6) Uiso 1 1 d
H16 H 0.513(2) -0.0819(19) 0.1160(19) 0.017(6) Uiso 1 1 d
10 H 0.062(2) -0.063(2) 0.093(2) 0.022(7) Uiso 1 1 d
H14 H 0.579(2) 0.054(2) 0.384(2) 0.027(7) Uiso 1 1 d
H11 H 0.151(2) 0.081(2) 0.2104(19) 0.020(6) Uiso 1 1 d
H17 H 0.398(2) 0.063(2) 0.137(2) 0.028(7) Uiso 1 1 d
H7 H -0.090(2) -0.125(2) 0.196(2) 0.030(8) Uiso 1 1 d
H9 H 0.039(2) 0.088(2) 0.359(2) 0.025(7) Uiso 1 1 d
H8 H -0.105(2) -0.037(2) 0.352(2) 0.034(8) Uiso 1 1 d
Mn1 Mn 0.23534(3) 0.25497(2) 0.01177(2) 0.00779(9) Uani 1 1 d
Mn2 Mn 0.73602(3) 0.24709(2) 0.01000(2) 0.00760(9) Uani 1 1 d
O7 O 0.19909(13) 0.23455(11) -0.15586(11) 0.0151(3) Uani 1 1 d
O1 O 0.57443(12) 0.31667(11) -0.03031(11) 0.0134(3) Uani 1 1 d
O4 O 0.89582(12) 0.18502(11) 0.04892(11) 0.0146(3) Uani 1 1 d
O9 O 0.07455(12) 0.18937(11) 0.02342(11) 0.0152(3) Uani 1 1 d
O6 O 0.77457(14) 0.25883(12) -0.15288(11) 0.0181(3) Uani 1 1 d
O10 O 0.16488(12) 0.41685(10) 0.00725(11) 0.0134(3) Uani 1 1 d
O12 O 0.39312(12) 0.32397(11) -0.02612(11) 0.0148(3) Uani 1 1 d
O5 O 0.67647(13) 0.08408(11) -0.00927(11) 0.0145(3) Uani 1 1 d
O2 O 0.69194(14) 0.25902(12) 0.17234(11) 0.0180(3) Uani 1 1 d
O8 O 0.30687(12) 0.09358(11) 0.02114(11) 0.0134(3) Uani 1 1 d
O11 O 0.28081(14) 0.25435(11) 0.17541(11) 0.0177(3) Uani 1 1 d
O3 O 0.79731(14) 0.41199(11) 0.02574(11) 0.0180(3) Uani 1 1 d
C6 C 0.09183(19) 0.03672(17) 0.21873(16) 0.0156(4) Uani 1 1 d
N4 N -0.04255(16) -0.08014(14) 0.21105(13) 0.0145(4) Uani 1 1 d
C4 C 0.04468(19) -0.03999(17) 0.15755(16) 0.0158(4) Uani 1 1 d
N5 N 0.03154(16) 0.04281(14) 0.30784(13) 0.0151(4) Uani 1 1 d
C5 C -0.04910(19) -0.02852(17) 0.30144(16) 0.0165(4) Uani 1 1 d
N2 N 0.44745(16) 0.04664(14) 0.18644(13) 0.0156(4) Uani 1 1 d
N1 N 0.54935(16) 0.04020(14) 0.32534(14) 0.0152(4) Uani 1 1 d
C2 C 0.5821(2) -0.04245(17) 0.26157(16) 0.0177(4) Uani 1 1 d
C1 C 0.46793(19) 0.09298(17) 0.27819(16) 0.0164(4) Uani 1 1 d
C3 C 0.5183(2) -0.03821(17) 0.17452(16) 0.0184(4) Uani 1 1 d

loop_
_atom_site_aniso_label
_atom_site_aniso_U_11
_atom_site_aniso_U_22
_atom_site_aniso_U_33
_atom_site_aniso_U_23
_atom_site_aniso_U_13
_atom_site_aniso_U_12
C7 0.0153(11) 0.0128(9) 0.0116(9) -0.0012(7) 0.0005(8) 0.0004(8)
C10 0.0130(11) 0.0110(9) 0.0114(8) 0.0006(6) -0.0001(8) -0.0005(7)
C8 0.0139(11) 0.0129(8) 0.0116(9) -0.0002(7) 0.0003(8) 0.0005(8)
C11 0.0138(11) 0.0116(9) 0.0157(9) -0.0005(7) -0.0021(8) 0.0002(8)
C12 0.0134(11) 0.0159(9) 0.0143(9) -0.0008(7) 0.0005(8) -0.0002(8)
C9 0.0141(11) 0.0114(9) 0.0140(9) 0.0018(7) -0.0011(8) -0.0005(8)
Mn1 0.00887(17) 0.00743(14) 0.00706(14) 0.00018(9) -0.00006(11) -0.00015(11)
Mn2 0.00903(17) 0.00712(14) 0.00667(14) 0.00000(9) 0.00021(11) -0.00023(11)
O7 0.0194(9) 0.0171(7) 0.0088(6) 0.0006(5) -0.0004(6) -0.0031(6)
O1 0.0111(8) 0.0151(6) 0.0141(6) 0.0046(5) 0.0005(6) 0.0009(6)
O4 0.0105(8) 0.0146(7) 0.0187(7) 0.0004(5) -0.0004(6) 0.0001(6)
O9 0.0109(8) 0.0131(6) 0.0218(7) -0.0007(5) 0.0035(6) -0.0005(6)
O6 0.0238(9) 0.0218(8) 0.0089(6) -0.0013(5) 0.0026(6) -0.0066(6)
O10 0.0130(8) 0.0086(6) 0.0186(7) -0.0011(5) -0.0019(6) -0.0006(5)
O12 0.0118(8) 0.0152(7) 0.0173(7) 0.0033(5) 0.0001(6) -0.0008(6)
O5 0.0138(8) 0.0093(6) 0.0205(7) -0.0003(5) -0.0016(6) 0.0004(6)
O2 0.0212(9) 0.0245(8) 0.0084(6) 0.0006(5) 0.0017(6) 0.0063(6)
O8 0.0142(8) 0.0094(6) 0.0166(6) -0.0016(5) -0.0020(6) 0.0013(6)
O11 0.0202(9) 0.0231(8) 0.0097(6) -0.0012(5) -0.0002(6) 0.0030(6)
O3 0.0237(9) 0.0101(6) 0.0199(7) 0.0024(5) -0.0076(6) -0.0031(6)
C6 0.0160(12) 0.0158(9) 0.0151(9) -0.0004(7) 0.0018(8) -0.0030(9)
N4 0.0148(10) 0.0142(8) 0.0143(8) -0.0008(6) -0.0012(7) -0.0038(7)
C4 0.0186(12) 0.0168(9) 0.0122(9) -0.0013(7) 0.0021(8) -0.0018(8)
N5 0.0187(10) 0.0135(8) 0.0131(8) -0.0036(6) -0.0014(7) -0.0001(7)
C5 0.0170(12) 0.0190(10) 0.0136(9) -0.0011(7) 0.0007(8) -0.0011(9)
N2 0.0140(10) 0.0181(8) 0.0145(8) 0.0032(6) -0.0034(7) -0.0011(7)
N1 0.0159(10) 0.0154(8) 0.0141(8) 0.0003(6) -0.0024(7) -0.0002(7)
C2 0.0191(12) 0.0167(9) 0.0174(10) 0.0002(8) -0.0001(9) 0.0034(9)
C1 0.0174(12) 0.0148(9) 0.0170(9) 0.0004(8) -0.0017(8) 0.0017(9)
C3 0.0196(12) 0.0185(10) 0.0172(10) -0.0031(8) 0.0005(9) 0.0017(9)

loop_
_atom_type_symbol
_atom_type_description
_atom_type_scat_dispersion_real
_atom_type_scat_dispersion_imag
_atom_type_scat_source
C C 0.0033 0.0016 'International Tables Vol C Tables 4.2.6.8 and 6.1.1.4'
H H 0.0000 0.0000 'International Tables Vol C Tables 4.2.6.8 and 6.1.1.4'
N N 0.0061 0.0033 'International Tables Vol C Tables 4.2.6.8 and 6.1.1.4'
O O 0.0106 0.0060 'International Tables Vol C Tables 4.2.6.8 and 6.1.1.4'
Mn Mn 0.3368 0.7283 'International Tables Vol C Tables 4.2.6.8 and 6.1.1.4'

loop_
_geom_angle_atom_site_label_1
_geom_angle_atom_site_label_2
_geom_angle_atom_site_label_3
_geom_angle
_geom_angle_site_symmetry_1
_geom_angle_site_symmetry_3
O6 C7 O11 124.7(2) 4_566 .
O5 C10 O8 123.5(2) . 3_655
O2 C8 O7 123.6(2) 4_565 .
O3 C11 O10 124.4(2) . 3_665
O9 C12 O4 125.7(2) 1_655 .
O12 C9 O1 125.08(18) . .
O9 Mn1 O11 98.36(6) . .
O9 Mn1 O12 171.00(5) . .
O11 Mn1 O12 90.63(6) . .
O9 Mn1 O10 89.35(6) . .
O11 Mn1 O10 96.94(5) . .
O12 Mn1 O10 89.09(5) . .
O9 Mn1 O8 90.87(6) . .
O11 Mn1 O8 81.39(5) . .
O12 Mn1 O8 90.95(5) . .
O10 Mn1 O8 178.33(5) . .
O9 Mn1 O7 82.05(6) . .
O11 Mn1 O7 172.48(5) . .
O12 Mn1 O7 89.10(6) . .
O10 Mn1 O7 90.57(5) . .
O8 Mn1 O7 91.10(5) . .
O4 Mn2 O5 89.63(6) . .
O4 Mn2 O6 91.75(6) . .
O5 Mn2 O6 91.90(5) . .
O4 Mn2 O2 92.69(6) . .
O5 Mn2 O2 94.75(6) . .
O6 Mn2 O2 172.03(6) . .
O4 Mn2 O3 90.33(6) . .
O5 Mn2 O3 178.68(6) . .
O6 Mn2 O3 86.79(6) . .
O2 Mn2 O3 86.57(6) . .
O4 Mn2 O1 177.95(5) . .
O5 Mn2 O1 92.39(6) . .
O6 Mn2 O1 87.82(6) . .
O2 Mn2 O1 87.51(6) . .
O3 Mn2 O1 87.64(6) . .
C8 O7 Mn1 139.20(14) . .
C9 O1 Mn2 127.14(13) . .
C12 O4 Mn2 129.83(14) . .
C12 O9 Mn1 131.39(14) 1_455 .
C7 O6 Mn2 139.16(14) 4_665 .
C11 O10 Mn1 126.46(14) 3_665 .
C9 O12 Mn1 125.20(13) . .
C10 O5 Mn2 128.41(14) . .
C8 O2 Mn2 137.21(15) 4_666 .
C10 O8 Mn1 132.95(14) 3_655 .
C7 O11 Mn1 141.15(15) . .
C11 O3 Mn2 134.18(14) . .
C4 C6 N5 106.97(19) . .
C5 N4 C4 109.04(18) . .
C6 C4 N4 106.76(18) . .
C5 N5 C6 108.91(17) . .
N5 C5 N4 108.32(19) . .
C1 N2 C3 108.93(19) . .
C1 N1 C2 108.76(18) . .
C3 C2 N1 107.1(2) . .
N1 C1 N2 108.34(19) . .
C2 C3 N2 106.91(19) . .

loop_
_geom_bond_atom_site_label_1
_geom_bond_atom_site_label_2
_geom_bond_distance
_geom_bond_site_symmetry_2
C7 O6 1.247(2) 4_566
C7 O11 1.248(2) .
C10 O5 1.247(2) .
C10 O8 1.264(2) 3_655
C8 O2 1.242(2) 4_565
C8 O7 1.258(2) .
C11 O3 1.233(2) .
C11 O10 1.265(2) 3_665
C12 O9 1.237(3) 1_655
C12 O4 1.250(3) .
C9 O12 1.239(3) .
C9 O1 1.258(3) .
Mn1 O9 2.1309(15) .
Mn1 O11 2.1559(15) .
Mn1 O12 2.1710(15) .
Mn1 O10 2.1789(14) .
Mn1 O8 2.1804(13) .
Mn1 O7 2.1970(14) .
Mn2 O4 2.1420(15) .
Mn2 O5 2.1549(14) .
Mn2 O6 2.1560(14) .
Mn2 O2 2.1668(14) .
Mn2 O3 2.1798(14) .
Mn2 O1 2.2001(15) .
O9 C12 1.237(3) 1_455
O6 C7 1.247(2) 4_665
O10 C11 1.265(2) 3_665
O2 C8 1.242(2) 4_666
O8 C10 1.264(2) 3_655
C6 C4 1.350(3) .
C6 N5 1.376(3) .
N4 C5 1.327(3) .
N4 C4 1.373(3) .
N5 C5 1.322(3) .
N2 C1 1.326(3) .
N2 C3 1.370(3) .
N1 C1 1.322(3) .
N1 C2 1.374(3) .
C2 C3 1.345(3) .
